data_4069173
loop_
_publ_author_name
'Crestani, Marco G.'
'Steffen, Andreas'
'Kenwright, Alan M.'
'Batsanov, Andrei S.'
'Howard, Judith A. K.'
'Marder, Todd B.'

_publ_section_title
;
 Oxidative Addition of X&#x2212;H (X = C, N, O) Bonds to [Ir(PMe3)4]Cl and
 Catalytic Hydration of Acetonitrile Using its Peroxo Derivative,
 [Ir(O2)(PMe3)4]Cl, as Catalyst Precursor
;
_journal_issue 9
_journal_name_full Organometallics
_journal_page_first 2904
_journal_paper_doi 10.1021/om9000633
_journal_volume 28
_journal_year 2009
_chemical_formula_moiety 'C12 H36 Ir O2 P4 1+,Cl 1-,3(C2 H3 N)'
_chemical_formula_sum 'C18 H45 Cl Ir N3 O2 P4'
_chemical_formula_weight 687.10
_chemical_name_systematic
;dioxygen-tetra(trimethylphosphine)iridium(I) chloride
 tri-acetonitrile solvate 
;
_space_group_IT_number 15
_symmetry_cell_setting monoclinic
_symmetry_space_group_name_Hall '-C 2yc'
_symmetry_space_group_name_H-M 'C 1 2/c 1'
_atom_sites_solution_hydrogens geom
_atom_sites_solution_primary Patterson
_atom_sites_solution_secondary difmap
_audit_creation_method SHELXL-97
_cell_angle_alpha 90.00
_cell_angle_beta 104.681(12)
_cell_angle_gamma 90.00
_cell_formula_units_Z 8
_cell_length_a 16.792(2)
_cell_length_b 12.8057(16)
_cell_length_c 27.675(4)
_cell_measurement_reflns_used 9470
_cell_measurement_temperature 120(2)
_cell_measurement_theta_max 29.96
_cell_measurement_theta_min 2.27
_cell_volume 5756.8(13)
_computing_cell_refinement 'SAINT version 6.45A (Bruker, 2003)'
_computing_data_collection 'SMART version 5.049 (Bruker, 1998)'
_computing_data_reduction 'SAINT version 6.45A (Bruker, 2003)'
_computing_molecular_graphics 'SHELXTL version 6.14 (Bruker, 2003)'
_computing_publication_material 'SHELXTL version 6.14 (Bruker, 2003)'
_computing_structure_refinement 'SHELXTL version 6.14 (Bruker, 2003)'
_computing_structure_solution 'SHELXTL version 6.14 (Bruker, 2003)'
_diffrn_ambient_temperature 120(2)
_diffrn_detector_area_resol_mean 8
_diffrn_measured_fraction_theta_full 0.995
_diffrn_measured_fraction_theta_max 0.969
_diffrn_measurement_device_type 'Siemens SMART 1K CCD area detector'
_diffrn_measurement_method '\w scans'
_diffrn_radiation_monochromator graphite
_diffrn_radiation_source 'fine-focus sealed tube'
_diffrn_radiation_type MoK\a
_diffrn_radiation_wavelength 0.71073
_diffrn_reflns_av_R_equivalents 0.0261
_diffrn_reflns_av_sigmaI/netI 0.0196
_diffrn_reflns_limit_h_max 23
_diffrn_reflns_limit_h_min -23
_diffrn_reflns_limit_k_max 17
_diffrn_reflns_limit_k_min -17
_diffrn_reflns_limit_l_max 37
_diffrn_reflns_limit_l_min -37
_diffrn_reflns_number 39790
_diffrn_reflns_theta_full 29.00
_diffrn_reflns_theta_max 29.97
_diffrn_reflns_theta_min 2.03
_diffrn_standards_number 0
_exptl_absorpt_coefficient_mu 4.972
_exptl_absorpt_correction_T_max 0.2788
_exptl_absorpt_correction_T_min 0.0926
_exptl_absorpt_correction_type integration
_exptl_absorpt_process_details 'SADABS-2006/1 (Bruker), R(int)=0.147 before correction'
_exptl_crystal_colour yellow
_exptl_crystal_density_diffrn 1.586
_exptl_crystal_density_method 'not measured'
_exptl_crystal_description block
_exptl_crystal_F_000 2752
_exptl_crystal_size_max 0.43
_exptl_crystal_size_mid 0.40
_exptl_crystal_size_min 0.22
_refine_diff_density_max 1.647
_refine_diff_density_min -1.816
_refine_diff_density_rms 0.110
_refine_ls_extinction_method none
_refine_ls_goodness_of_fit_ref 1.243
_refine_ls_hydrogen_treatment constr
_refine_ls_matrix_type full
_refine_ls_number_parameters 311
_refine_ls_number_reflns 8110
_refine_ls_number_restraints 0
_refine_ls_restrained_S_all 1.243
_refine_ls_R_factor_all 0.0246
_refine_ls_R_factor_gt 0.0215
_refine_ls_shift/su_max 0.004
_refine_ls_shift/su_mean 0.000
_refine_ls_structure_factor_coef Fsqd
_refine_ls_weighting_details 'calc w=1/[\s^2^(Fo^2^)+(0.0111P)^2^+14.1394P] where P=(Fo^2^+2Fc^2^)/3'
_refine_ls_weighting_scheme calc
_refine_ls_wR_factor_gt 0.0459
_refine_ls_wR_factor_ref 0.0467
_reflns_number_gt 7563
_reflns_number_total 8110
_reflns_threshold_expression I>2\s(I)
_cod_data_source_file om9000633_si_002.cif
_cod_data_source_block 9a
_cod_depositor_comments
;
The following automatic conversions were performed:

'_symmetry_cell_setting' value 'Monoclinic' changed to 'monoclinic'
according to /home/saulius/struct/CIF-dictionaries/cif_core.dic
dictionary named 'cif_core.dic' version 2.4.2 from 2011-04-26.

Automatic conversion script
Id: cif_fix_values 1715 2011-07-08 13:25:40Z adriana 
;
_cod_original_sg_symbol_H-M 'C 2/c'
_cod_database_code 4069173

loop_
_symmetry_equiv_pos_as_xyz
'x, y, z'
'-x, y, -z+1/2'
'x+1/2, y+1/2, z'
'-x+1/2, y+1/2, -z+1/2'
'-x, -y, -z'
'x, -y, z-1/2'
'-x+1/2, -y+1/2, -z'
'x+1/2, -y+1/2, z-1/2'

loop_
_atom_site_label
_atom_site_type_symbol
_atom_site_fract_x
_atom_site_fract_y
_atom_site_fract_z
_atom_site_U_iso_or_equiv
_atom_site_adp_type
_atom_site_occupancy
_atom_site_symmetry_multiplicity
_atom_site_calc_flag
_atom_site_refinement_flags
_atom_site_disorder_assembly
_atom_site_disorder_group
Ir Ir 0.246755(5) 0.224597(7) 0.365204(3) 0.01195(3) Uani 1 1 d . . .
P1 P 0.26649(4) 0.40726(5) 0.37419(2) 0.01635(12) Uani 1 1 d . . .
P2 P 0.20469(4) 0.22090(5) 0.28024(2) 0.01428(11) Uani 1 1 d . . .
P3 P 0.11653(4) 0.22336(5) 0.37622(2) 0.01584(11) Uani 1 1 d . . .
P4 P 0.27262(4) 0.04354(5) 0.37365(2) 0.01544(11) Uani 1 1 d . . .
O1 O 0.33203(11) 0.23541(15) 0.43297(6) 0.0218(4) Uani 1 1 d . . .
O2 O 0.37301(10) 0.21757(14) 0.39245(7) 0.0209(4) Uani 1 1 d . . .
C1 C 0.20467(16) 0.5056(2) 0.33375(10) 0.0235(5) Uani 1 1 d . . .
H11 H 0.1472 0.4998 0.3354 0.031(5) Uiso 1 1 d R . .
H12 H 0.2080 0.4945 0.2993 0.031(5) Uiso 1 1 d R . .
H13 H 0.2255 0.5753 0.3449 0.031(5) Uiso 1 1 d R . .
C2 C 0.36940(16) 0.4408(2) 0.37051(11) 0.0232(5) Uani 1 1 d . . .
H21 H 0.3800 0.5146 0.3792 0.029(5) Uiso 1 1 d R . .
H22 H 0.3745 0.4288 0.3364 0.029(5) Uiso 1 1 d R . .
H23 H 0.4095 0.3974 0.3939 0.029(5) Uiso 1 1 d R . .
C3 C 0.26255(17) 0.4542(2) 0.43527(10) 0.0240(5) Uani 1 1 d . . .
H31 H 0.2958 0.4088 0.4612 0.043(6) Uiso 1 1 d R . .
H32 H 0.2053 0.4538 0.4377 0.043(6) Uiso 1 1 d R . .
H33 H 0.2842 0.5256 0.4399 0.043(6) Uiso 1 1 d R . .
C4 C 0.28708(16) 0.2568(2) 0.25162(10) 0.0237(5) Uani 1 1 d . . .
H41 H 0.2667 0.2542 0.2152 0.036(5) Uiso 1 1 d R . .
H42 H 0.3331 0.2079 0.2624 0.036(5) Uiso 1 1 d R . .
H43 H 0.3059 0.3278 0.2619 0.036(5) Uiso 1 1 d R . .
C5 C 0.16873(16) 0.0993(2) 0.24792(9) 0.0208(5) Uani 1 1 d . . .
H51 H 0.1566 0.1106 0.2118 0.030(5) Uiso 1 1 d R . .
H52 H 0.1187 0.0762 0.2569 0.030(5) Uiso 1 1 d R . .
H53 H 0.2114 0.0456 0.2577 0.030(5) Uiso 1 1 d R . .
C6 C 0.12067(16) 0.3051(2) 0.24797(9) 0.0211(5) Uani 1 1 d . . .
H61 H 0.1336 0.3776 0.2583 0.036(5) Uiso 1 1 d R . .
H62 H 0.0697 0.2841 0.2564 0.036(5) Uiso 1 1 d R . .
H63 H 0.1136 0.2990 0.2118 0.036(5) Uiso 1 1 d R . .
C7 C 0.05517(15) 0.3419(2) 0.36720(10) 0.0215(5) Uani 1 1 d . . .
H71 H 0.0021 0.3281 0.3747 0.027(5) Uiso 1 1 d R . .
H72 H 0.0458 0.3651 0.3325 0.027(5) Uiso 1 1 d R . .
H73 H 0.0846 0.3965 0.3896 0.027(5) Uiso 1 1 d R . .
C8 C 0.12030(19) 0.1898(3) 0.44038(11) 0.0339(7) Uani 1 1 d . . .
H81 H 0.0644 0.1896 0.4451 0.048(6) Uiso 1 1 d R . .
H82 H 0.1538 0.2413 0.4628 0.048(6) Uiso 1 1 d R . .
H83 H 0.1448 0.1204 0.4479 0.048(6) Uiso 1 1 d R . .
C9 C 0.04118(16) 0.1308(2) 0.34185(11) 0.0257(6) Uani 1 1 d . . .
H91 H 0.0625 0.0597 0.3488 0.034(5) Uiso 1 1 d R . .
H92 H 0.0307 0.1450 0.3060 0.034(5) Uiso 1 1 d R . .
H93 H -0.0102 0.1379 0.3522 0.034(5) Uiso 1 1 d R . .
C10 C 0.31696(17) 0.0066(2) 0.43811(10) 0.0238(5) Uani 1 1 d . . .
H101 H 0.3347 -0.0665 0.4396 0.031(5) Uiso 1 1 d R . .
H102 H 0.2755 0.0151 0.4572 0.031(5) Uiso 1 1 d R . .
H103 H 0.3644 0.0513 0.4524 0.031(5) Uiso 1 1 d R . .
C11 C 0.35281(16) 0.0044(2) 0.34402(10) 0.0223(5) Uani 1 1 d . . .
H111 H 0.4029 0.0447 0.3582 0.031(5) Uiso 1 1 d R . .
H112 H 0.3345 0.0174 0.3080 0.031(5) Uiso 1 1 d R . .
H113 H 0.3644 -0.0702 0.3499 0.031(5) Uiso 1 1 d R . .
C12 C 0.19562(16) -0.05836(19) 0.35474(10) 0.0205(5) Uani 1 1 d . . .
H121 H 0.1654 -0.0476 0.3198 0.028(5) Uiso 1 1 d R . .
H122 H 0.1572 -0.0556 0.3761 0.028(5) Uiso 1 1 d R . .
H123 H 0.2227 -0.1268 0.3582 0.028(5) Uiso 1 1 d R . .
Cl Cl 0.35437(4) 0.72421(5) 0.38497(2) 0.02221(12) Uani 1 1 d . . .
N1 N 0.42693(17) 0.9282(2) 0.56544(11) 0.0409(7) Uani 1 1 d . . .
C13 C 0.45365(17) 0.8857(2) 0.53722(11) 0.0272(6) Uani 1 1 d . . .
C14 C 0.48746(17) 0.8313(3) 0.50076(11) 0.0295(6) Uani 1 1 d . . .
H141 H 0.4443 0.7889 0.4791 0.044(6) Uiso 1 1 d R . .
H142 H 0.5325 0.7859 0.5184 0.044(6) Uiso 1 1 d R . .
H143 H 0.5085 0.8819 0.4805 0.044(6) Uiso 1 1 d R . .
N2A N 0.5051(4) 0.6060(4) 0.7324(2) 0.0384(12) Uani 0.50 1 d P A -1
C15A C 0.4916(3) 0.6690(5) 0.7020(2) 0.0310(12) Uani 0.50 1 d P A -1
N2B N 0.5031(4) 0.9187(5) 0.7319(2) 0.0519(17) Uani 0.50 1 d P A -2
C15B C 0.4883(4) 0.8555(6) 0.7019(3) 0.0380(15) Uani 0.50 1 d P A -2
C16 C 0.47278(16) 0.7613(2) 0.66350(8) 0.0513(10) Uani 1 1 d . . .
H161 H 0.4170 0.7594 0.6434 0.077 Uiso 1 1 d R A .
H162 H 0.5100 0.7627 0.6423 0.077 Uiso 1 1 d R . .
H16A H 0.4798 0.8254 0.6821 0.077 Uiso 0.50 1 d PR B 1
H16B H 0.4826 0.6979 0.6825 0.077 Uiso 0.50 1 d PR C 2
N3 N 0.60863(16) 0.3886(2) 0.45220(8) 0.0753(13) Uani 1 1 d R . .
C17A C 0.67480(16) 0.3228(2) 0.47429(8) 0.0336(13) Uani 0.50 1 d PR D -1
C18A C 0.75002(16) 0.2502(2) 0.50002(8) 0.0591(16) Uani 1 2 d SR D -1
H181 H 0.7922 0.2993 0.5151 0.089 Uiso 0.50 1 d PR E -1
H182 H 0.7744 0.2117 0.4776 0.089 Uiso 0.50 1 d PR F -1
H183 H 0.7433 0.2094 0.5277 0.089 Uiso 0.50 1 d PR G -1
C17B C 0.55550(16) 0.4435(2) 0.47078(8) 0.048(2) Uani 0.50 1 d PR D -2
C18B C 0.50002(16) 0.5002(2) 0.50002(8) 0.111(4) Uani 1 2 d SR D -2
H184 H 0.4604 0.5429 0.4773 0.166 Uiso 0.50 1 d PR H -2
H185 H 0.4719 0.4495 0.5150 0.166 Uiso 0.50 1 d PR I -2
H186 H 0.5336 0.5435 0.5255 0.166 Uiso 0.50 1 d PR J -2

loop_
_atom_site_aniso_label
_atom_site_aniso_U_11
_atom_site_aniso_U_22
_atom_site_aniso_U_33
_atom_site_aniso_U_23
_atom_site_aniso_U_13
_atom_site_aniso_U_12
Ir 0.01312(4) 0.01173(4) 0.01089(4) 0.00050(3) 0.00286(3) 0.00135(3)
P1 0.0176(3) 0.0141(3) 0.0160(3) -0.0001(2) 0.0018(2) 0.0012(2)
P2 0.0163(3) 0.0150(3) 0.0116(2) 0.0009(2) 0.0036(2) 0.0000(2)
P3 0.0156(3) 0.0173(3) 0.0157(3) 0.0011(2) 0.0060(2) 0.0028(2)
P4 0.0174(3) 0.0131(3) 0.0166(3) 0.0019(2) 0.0057(2) 0.0030(2)
O1 0.0229(9) 0.0249(9) 0.0149(8) -0.0019(7) -0.0003(7) 0.0051(7)
O2 0.0155(8) 0.0231(9) 0.0234(9) -0.0018(7) 0.0034(7) 0.0021(7)
C1 0.0252(13) 0.0176(12) 0.0253(13) 0.0042(10) 0.0020(11) 0.0004(10)
C2 0.0221(12) 0.0176(12) 0.0295(14) -0.0013(10) 0.0060(11) -0.0027(10)
C3 0.0292(14) 0.0227(13) 0.0178(12) -0.0065(10) 0.0017(10) 0.0019(10)
C4 0.0238(12) 0.0315(15) 0.0175(11) 0.0018(10) 0.0087(10) -0.0045(10)
C5 0.0256(12) 0.0195(12) 0.0154(11) -0.0026(9) 0.0015(10) -0.0003(10)
C6 0.0234(12) 0.0195(12) 0.0175(11) 0.0018(9) -0.0001(9) 0.0025(9)
C7 0.0174(11) 0.0193(12) 0.0277(13) -0.0028(10) 0.0055(10) 0.0028(9)
C8 0.0344(15) 0.0493(19) 0.0229(14) 0.0122(13) 0.0163(12) 0.0151(14)
C9 0.0183(12) 0.0200(12) 0.0410(16) -0.0040(11) 0.0116(11) -0.0012(10)
C10 0.0286(13) 0.0216(12) 0.0181(12) 0.0060(10) 0.0000(10) 0.0036(10)
C11 0.0233(12) 0.0198(12) 0.0264(13) 0.0006(10) 0.0108(10) 0.0063(10)
C12 0.0242(12) 0.0142(11) 0.0237(12) 0.0015(9) 0.0076(10) -0.0002(9)
Cl 0.0251(3) 0.0171(3) 0.0248(3) -0.0022(2) 0.0071(2) -0.0011(2)
N1 0.0365(15) 0.0397(16) 0.0438(17) -0.0109(13) 0.0054(13) 0.0071(12)
C13 0.0231(13) 0.0242(13) 0.0300(14) -0.0031(11) -0.0011(11) 0.0022(11)
C14 0.0237(13) 0.0362(16) 0.0260(14) -0.0036(12) 0.0016(11) 0.0041(12)
N2A 0.039(3) 0.038(3) 0.035(3) -0.003(2) 0.005(3) -0.002(3)
C15A 0.025(3) 0.039(3) 0.029(3) -0.012(3) 0.007(2) -0.006(2)
N2B 0.048(4) 0.052(4) 0.054(4) 0.009(3) 0.009(4) 0.005(3)
C15B 0.031(3) 0.043(4) 0.039(4) 0.018(3) 0.009(3) 0.007(3)
C16 0.045(2) 0.074(3) 0.0362(19) 0.0062(18) 0.0114(16) -0.0110(19)
N3 0.103(3) 0.085(3) 0.050(2) -0.012(2) 0.042(2) -0.045(3)
C17A 0.039(3) 0.034(3) 0.028(3) 0.002(3) 0.009(3) -0.008(3)
C18A 0.056(4) 0.050(3) 0.071(4) 0.011(3) 0.015(3) -0.012(3)
C17B 0.035(3) 0.082(6) 0.029(3) -0.001(3) 0.011(3) -0.027(4)
C18B 0.069(5) 0.175(10) 0.106(7) -0.077(7) 0.055(5) -0.049(6)

loop_
_atom_type_symbol
_atom_type_description
_atom_type_scat_dispersion_real
_atom_type_scat_dispersion_imag
_atom_type_scat_source
C C 0.0033 0.0016 'International Tables Vol C Tables 4.2.6.8 and 6.1.1.4'
H H 0.0000 0.0000 'International Tables Vol C Tables 4.2.6.8 and 6.1.1.4'
N N 0.0061 0.0033 'International Tables Vol C Tables 4.2.6.8 and 6.1.1.4'
O O 0.0106 0.0060 'International Tables Vol C Tables 4.2.6.8 and 6.1.1.4'
P P 0.1023 0.0942 'International Tables Vol C Tables 4.2.6.8 and 6.1.1.4'
Cl Cl 0.1484 0.1585 'International Tables Vol C Tables 4.2.6.8 and 6.1.1.4'
Ir Ir -1.4442 7.9887 'International Tables Vol C Tables 4.2.6.8 and 6.1.1.4'

loop_
_exptl_crystal_face_index_h
_exptl_crystal_face_index_k
_exptl_crystal_face_index_l
_exptl_crystal_face_perp_dist
0.00 0.00 -1.00 0.1100
0.00 0.00 1.00 0.1100
1.00 -3.00 1.00 0.1800
-1.00 0.00 0.00 0.2000
1.00 0.00 -1.00 0.2000
2.00 8.00 -5.00 0.2000
-1.00 3.00 -1.00 0.2000

loop_
_geom_angle_atom_site_label_1
_geom_angle_atom_site_label_2
_geom_angle_atom_site_label_3
_geom_angle
O1 Ir O2 41.95(7)
O1 Ir P2 154.86(6)
O2 Ir P2 113.40(5)
O1 Ir P3 110.36(6)
O2 Ir P3 151.72(5)
P2 Ir P3 94.63(2)
O1 Ir P4 84.70(5)
O2 Ir P4 76.98(5)
P2 Ir P4 94.76(2)
P3 Ir P4 97.96(2)
O1 Ir P1 77.93(5)
O2 Ir P1 84.33(5)
P2 Ir P1 97.33(2)
P3 Ir P1 96.09(2)
P4 Ir P1 160.63(2)
C2 P1 C3 103.61(13)
C2 P1 C1 101.82(13)
C3 P1 C1 101.18(13)
C2 P1 Ir 109.83(9)
C3 P1 Ir 112.89(9)
C1 P1 Ir 125.09(9)
C4 P2 C6 102.55(13)
C4 P2 C5 101.33(13)
C6 P2 C5 98.41(12)
C4 P2 Ir 111.91(9)
C6 P2 Ir 119.56(9)
C5 P2 Ir 120.14(9)
C8 P3 C7 102.15(13)
C8 P3 C9 101.85(15)
C7 P3 C9 100.23(12)
C8 P3 Ir 109.61(10)
C7 P3 Ir 120.34(9)
C9 P3 Ir 119.87(9)
C10 P4 C11 101.86(13)
C10 P4 C12 100.40(13)
C11 P4 C12 103.09(12)
C10 P4 Ir 111.92(9)
C11 P4 Ir 111.46(9)
C12 P4 Ir 125.25(9)
O2 O1 Ir 69.34(10)
O1 O2 Ir 68.71(9)
P1 C1 H11 109.5
P1 C1 H12 109.5
H11 C1 H12 109.5
P1 C1 H13 109.5
H11 C1 H13 109.4
H12 C1 H13 109.5
P1 C2 H21 109.4
P1 C2 H22 109.5
H21 C2 H22 109.4
P1 C2 H23 109.5
H21 C2 H23 109.5
H22 C2 H23 109.4
P1 C3 H31 109.7
P1 C3 H32 109.3
H31 C3 H32 109.5
P1 C3 H33 109.4
H31 C3 H33 109.5
H32 C3 H33 109.5
P2 C4 H41 109.5
P2 C4 H42 109.5
H41 C4 H42 109.5
P2 C4 H43 109.4
H41 C4 H43 109.5
H42 C4 H43 109.5
P2 C5 H51 109.4
P2 C5 H52 109.4
H51 C5 H52 109.5
P2 C5 H53 109.6
H51 C5 H53 109.5
H52 C5 H53 109.5
P2 C6 H61 109.4
P2 C6 H62 109.7
H61 C6 H62 109.5
P2 C6 H63 109.4
H61 C6 H63 109.5
H62 C6 H63 109.5
P3 C7 H71 109.6
P3 C7 H72 109.4
H71 C7 H72 109.5
P3 C7 H73 109.4
H71 C7 H73 109.5
H72 C7 H73 109.5
P3 C8 H81 109.6
P3 C8 H82 109.5
H81 C8 H82 109.5
P3 C8 H83 109.4
H81 C8 H83 109.5
H82 C8 H83 109.5
P3 C9 H91 109.4
P3 C9 H92 109.4
H91 C9 H92 109.5
P3 C9 H93 109.6
H91 C9 H93 109.4
H92 C9 H93 109.5
P4 C10 H101 109.6
P4 C10 H102 109.3
H101 C10 H102 109.5
P4 C10 H103 109.5
H101 C10 H103 109.5
H102 C10 H103 109.5
P4 C11 H111 109.4
P4 C11 H112 109.5
H111 C11 H112 109.5
P4 C11 H113 109.4
H111 C11 H113 109.5
H112 C11 H113 109.5
P4 C12 H121 109.6
P4 C12 H122 109.3
H121 C12 H122 109.5
P4 C12 H123 109.6
H121 C12 H123 109.4
H122 C12 H123 109.4
N1 C13 C14 179.6(4)
C13 C14 H141 109.4
C13 C14 H142 109.0
H141 C14 H142 109.5
C13 C14 H143 110.0
H141 C14 H143 109.5
H142 C14 H143 109.5
N2A C15A C16 175.7(6)
N2B C15B C16 175.1(7)
C15A C16 H161 111.9
C15B C16 H161 112.2
C15A C16 H162 112.2
C15B C16 H162 112.0
H161 C16 H162 109.7
C15A C16 H16A 107.7
H161 C16 H16A 107.6
H162 C16 H16A 107.6
C15B C16 H16B 107.5
H161 C16 H16B 107.6
H162 C16 H16B 107.6
N3 C17A C18A 178.9
N3 C17B C18B 171.5
C17B C18B H184 109.3
C17B C18B H185 109.6
H184 C18B H185 109.5
C17B C18B H186 109.4
H184 C18B H186 109.3
H185 C18B H186 109.7

loop_
_geom_bond_atom_site_label_1
_geom_bond_atom_site_label_2
_geom_bond_distance
Ir O1 2.0556(17)
Ir O2 2.0642(17)
Ir P2 2.2778(7)
Ir P3 2.2833(6)
Ir P4 2.3596(7)
Ir P1 2.3667(7)
P1 C2 1.809(3)
P1 C3 1.811(3)
P1 C1 1.824(3)
P2 C4 1.819(3)
P2 C6 1.820(3)
P2 C5 1.821(3)
P3 C8 1.812(3)
P3 C7 1.816(3)
P3 C9 1.817(3)
P4 C10 1.813(3)
P4 C11 1.816(3)
P4 C12 1.818(3)
O1 O2 1.475(3)
C1 H11 0.9806
C1 H12 0.9800
C1 H13 0.9803
C2 H21 0.9799
C2 H22 0.9804
C2 H23 0.9801
C3 H31 0.9801
C3 H32 0.9800
C3 H33 0.9799
C4 H41 0.9802
C4 H42 0.9801
C4 H43 0.9801
C5 H51 0.9802
C5 H52 0.9800
C5 H53 0.9799
C6 H61 0.9800
C6 H62 0.9800
C6 H63 0.9803
C7 H71 0.9801
C7 H72 0.9801
C7 H73 0.9802
C8 H81 0.9801
C8 H82 0.9799
C8 H83 0.9801
C9 H91 0.9802
C9 H92 0.9803
C9 H93 0.9802
C10 H101 0.9800
C10 H102 0.9800
C10 H103 0.9799
C11 H111 0.9799
C11 H112 0.9798
C11 H113 0.9801
C12 H121 0.9802
C12 H122 0.9804
C12 H123 0.9801
N1 C13 1.134(4)
C13 C14 1.454(4)
C14 H141 0.9800
C14 H142 0.9800
C14 H143 0.9799
N2A C15A 1.146(8)
C15A C16 1.569(7)
N2B C15B 1.142(10)
C15B C16 1.584(8)
C16 H161 0.9601
C16 H162 0.9600
C16 H16A 0.9600
C16 H16B 0.9598
N3 C17B 1.3366
N3 C17A 1.4053
C17A C18A 1.5847
C18A H181 0.9609
C18A H182 0.9608
C18A H183 0.9570
C17B C18B 1.5593
C18B H184 0.9622
C18B H185 0.9573
C18B H186 0.9598
